data_7228541
loop_
_publ_author_name
'Jiang, Hui'
'Tian, Yaming'
'Tian, Lumin'
'Li, Jian'

_publ_section_title
;
 A multicomponent bicyclization reaction of isocyanide, allenoate, imine
 and water to synthesize pyrrolidine-fused rings
;
_journal_issue 51
_journal_name_full 'RSC Adv.'
_journal_page_first 32300
_journal_paper_doi 10.1039/C7RA05701F
_journal_volume 7
_journal_year 2017
_chemical_formula_sum 'C30 H32 N2 O4 S'
_chemical_formula_weight 516.64
_chemical_name_systematic
; 
 ? 
;
_space_group_IT_number 14
_symmetry_cell_setting monoclinic
_symmetry_space_group_name_Hall '-P 2ybc'
_symmetry_space_group_name_H-M 'P 1 21/c 1'
_atom_sites_solution_hydrogens geom
_atom_sites_solution_primary direct
_atom_sites_solution_secondary difmap
_audit_creation_method SHELXL-97
_audit_update_record
;
2017-04-14 deposited with the CCDC.
2017-06-14 downloaded from the CCDC.
;
_cell_angle_alpha 90.00
_cell_angle_beta 101.240(14)
_cell_angle_gamma 90.00
_cell_formula_units_Z 4
_cell_length_a 8.337(9)
_cell_length_b 26.49(3)
_cell_length_c 12.243(14)
_cell_measurement_reflns_used 3388
_cell_measurement_temperature 296(2)
_cell_measurement_theta_max 22.392
_cell_measurement_theta_min 2.289
_cell_volume 2652(5)
_computing_cell_refinement 'Bruker SMART'
_computing_data_collection 'Bruker SMART'
_computing_data_reduction 'Bruker SAINT'
_computing_molecular_graphics 'Bruker SHELXTL'
_computing_publication_material 'Bruker SHELXTL'
_computing_structure_refinement 'SHELXL-97 (Sheldrick, 1997)'
_computing_structure_solution 'SHELXS-97 (Sheldrick, 1990)'
_diffrn_ambient_temperature 296(2)
_diffrn_measured_fraction_theta_full 0.977
_diffrn_measured_fraction_theta_max 0.977
_diffrn_measurement_device_type 'CCD area detector'
_diffrn_measurement_method 'phi and omega scans'
_diffrn_radiation_monochromator graphite
_diffrn_radiation_source 'fine-focus sealed tube'
_diffrn_radiation_type MoK\a
_diffrn_radiation_wavelength 0.71073
_diffrn_reflns_av_R_equivalents 0.0388
_diffrn_reflns_av_sigmaI/netI 0.0537
_diffrn_reflns_limit_h_max 10
_diffrn_reflns_limit_h_min -10
_diffrn_reflns_limit_k_max 28
_diffrn_reflns_limit_k_min -34
_diffrn_reflns_limit_l_max 12
_diffrn_reflns_limit_l_min -15
_diffrn_reflns_number 15548
_diffrn_reflns_theta_full 27.59
_diffrn_reflns_theta_max 27.59
_diffrn_reflns_theta_min 2.29
_exptl_absorpt_coefficient_mu 0.161
_exptl_crystal_colour colourless
_exptl_crystal_density_diffrn 1.294
_exptl_crystal_density_method 'not measured'
_exptl_crystal_description block
_exptl_crystal_F_000 1096
_exptl_crystal_size_max 0.200
_exptl_crystal_size_mid 0.100
_exptl_crystal_size_min 0.080
_refine_diff_density_max 0.596
_refine_diff_density_min -0.470
_refine_diff_density_rms 0.064
_refine_ls_extinction_coef 0.0068(13)
_refine_ls_extinction_expression Fc^*^=kFc[1+0.001xFc^2^\l^3^/sin(2\q)]^-1/4^
_refine_ls_extinction_method SHELXL
_refine_ls_goodness_of_fit_ref 1.037
_refine_ls_hydrogen_treatment mixed
_refine_ls_matrix_type full
_refine_ls_number_parameters 337
_refine_ls_number_reflns 5995
_refine_ls_number_restraints 0
_refine_ls_restrained_S_all 1.037
_refine_ls_R_factor_all 0.1318
_refine_ls_R_factor_gt 0.0779
_refine_ls_shift/su_max 0.001
_refine_ls_shift/su_mean 0.000
_refine_ls_structure_factor_coef Fsqd
_refine_ls_weighting_details 'calc w=1/[\s^2^(Fo^2^)+(0.1055P)^2^+1.6115P] where P=(Fo^2^+2Fc^2^)/3'
_refine_ls_weighting_scheme calc
_refine_ls_wR_factor_gt 0.1980
_refine_ls_wR_factor_ref 0.2284
_reflns_number_gt 3455
_reflns_number_total 5995
_reflns_threshold_expression >2sigma(I)
_cod_data_source_file c7ra05701f2.cif
_cod_data_source_block b
_cod_depositor_comments
;
The following automatic conversions were performed:

'_symmetry_cell_setting' value 'Monoclinic' changed to 'monoclinic'
according to
/home/data/users/saulius/crontab/automatic-downloads/rss-feeds/RSC/lib/dictionaries/cif_core.dic
dictionary named 'cif_core.dic' version 2.4.2 from 2011-04-26.

Automatic conversion script
Id: cif_fix_values 4973 2017-02-22 13:04:09Z antanas 
;
_cod_original_sg_symbol_H-M P2(1)/c
_cod_database_code 7228541

loop_
_symmetry_equiv_pos_as_xyz
'x, y, z'
'-x, y+1/2, -z+1/2'
'-x, -y, -z'
'x, -y-1/2, z-1/2'

loop_
_atom_site_label
_atom_site_type_symbol
_atom_site_fract_x
_atom_site_fract_y
_atom_site_fract_z
_atom_site_U_iso_or_equiv
_atom_site_adp_type
_atom_site_occupancy
_atom_site_symmetry_multiplicity
_atom_site_calc_flag
_atom_site_refinement_flags
S1 S 1.03158(12) 0.66053(4) 0.22386(9) 0.0585(3) Uani 1 1 d .
C1 C 0.8696(5) 0.69291(13) 0.2643(3) 0.0509(9) Uani 1 1 d .
C2 C 0.7254(5) 0.70059(15) 0.1900(3) 0.0625(11) Uani 1 1 d .
H2 H 0.7135 0.6890 0.1171 0.075 Uiso 1 1 calc R
C3 C 0.5988(5) 0.72544(16) 0.2238(4) 0.0714(12) Uani 1 1 d .
H3 H 0.5011 0.7302 0.1733 0.086 Uiso 1 1 calc R
C4 C 0.6137(6) 0.74335(15) 0.3307(4) 0.0692(11) Uani 1 1 d .
C5 C 0.4730(7) 0.7702(2) 0.3662(5) 0.1071(19) Uani 1 1 d .
H5A H 0.5076 0.8031 0.3938 0.161 Uiso 1 1 calc R
H5B H 0.4376 0.7511 0.4239 0.161 Uiso 1 1 calc R
H5C H 0.3842 0.7733 0.3036 0.161 Uiso 1 1 calc R
C6 C 0.7595(6) 0.73537(17) 0.4027(4) 0.0762(13) Uani 1 1 d .
H6 H 0.7722 0.7470 0.4756 0.091 Uiso 1 1 calc R
C7 C 0.8865(5) 0.71081(15) 0.3701(3) 0.0644(11) Uani 1 1 d .
H7 H 0.9846 0.7063 0.4203 0.077 Uiso 1 1 calc R
C8 C 1.0261(4) 0.58340(13) 0.3630(3) 0.0491(8) Uani 1 1 d .
H8A H 0.9386 0.5971 0.3958 0.059 Uiso 1 1 calc R
H8B H 1.1303 0.5929 0.4086 0.059 Uiso 1 1 calc R
C9 C 1.0111(4) 0.52550(12) 0.3508(2) 0.0383(7) Uani 1 1 d .
H9 H 0.9306 0.5118 0.3914 0.046 Uiso 1 1 calc R
C10 C 0.9622(3) 0.51540(12) 0.2245(2) 0.0352(7) Uani 1 1 d .
C11 C 0.9103(4) 0.56630(12) 0.1688(2) 0.0401(7) Uani 1 1 d .
H11 H 0.9480 0.5676 0.0979 0.048 Uiso 1 1 calc R
C12 C 0.7299(4) 0.57762(12) 0.1466(3) 0.0398(7) Uani 1 1 d .
C13 C 0.6502(4) 0.58581(14) 0.0384(3) 0.0511(9) Uani 1 1 d .
H13 H 0.7079 0.5831 -0.0192 0.061 Uiso 1 1 calc R
C14 C 0.4861(5) 0.59803(16) 0.0142(3) 0.0632(11) Uani 1 1 d .
H14 H 0.4344 0.6032 -0.0593 0.076 Uiso 1 1 calc R
C15 C 0.3995(5) 0.60251(16) 0.0965(4) 0.0651(11) Uani 1 1 d .
H15 H 0.2895 0.6114 0.0799 0.078 Uiso 1 1 calc R
C16 C 0.4763(5) 0.59383(16) 0.2052(3) 0.0609(10) Uani 1 1 d .
H16 H 0.4175 0.5966 0.2621 0.073 Uiso 1 1 calc R
C17 C 0.6407(4) 0.58099(14) 0.2302(3) 0.0522(9) Uani 1 1 d .
H17 H 0.6910 0.5746 0.3036 0.063 Uiso 1 1 calc R
C18 C 1.1237(4) 0.49771(12) 0.1959(2) 0.0389(7) Uani 1 1 d .
C19 C 1.1763(4) 0.50150(12) 0.3873(2) 0.0409(7) Uani 1 1 d .
C20 C 1.3952(4) 0.46573(15) 0.2954(3) 0.0528(9) Uani 1 1 d .
H20A H 1.4695 0.4764 0.3625 0.063 Uiso 1 1 calc R
H20B H 1.4369 0.4784 0.2320 0.063 Uiso 1 1 calc R
C21 C 1.3908(5) 0.40870(17) 0.2911(4) 0.0688(12) Uani 1 1 d .
H21A H 1.3101 0.3989 0.2264 0.083 Uiso 1 1 calc R
H21B H 1.4963 0.3971 0.2789 0.083 Uiso 1 1 calc R
C22 C 1.3539(7) 0.3811(2) 0.3883(5) 0.1027(19) Uani 1 1 d .
H22A H 1.2581 0.3965 0.4084 0.123 Uiso 1 1 calc R
H22B H 1.3248 0.3468 0.3653 0.123 Uiso 1 1 calc R
C23 C 1.4755(8) 0.3792(4) 0.4830(5) 0.150(3) Uani 1 1 d .
H23A H 1.5650 0.3592 0.4682 0.224 Uiso 1 1 calc R
H23B H 1.4327 0.3642 0.5427 0.224 Uiso 1 1 calc R
H23C H 1.5130 0.4127 0.5036 0.224 Uiso 1 1 calc R
C24 C 0.8331(4) 0.47450(13) 0.1869(3) 0.0438(8) Uani 1 1 d .
H24A H 0.7347 0.4836 0.2135 0.053 Uiso 1 1 calc R
H24B H 0.8063 0.4746 0.1062 0.053 Uiso 1 1 calc R
C25 C 0.8797(4) 0.42160(12) 0.2251(3) 0.0418(7) Uani 1 1 d .
C26 C 0.9400(5) 0.38823(15) 0.1564(3) 0.0589(10) Uani 1 1 d .
H26 H 0.9582 0.3993 0.0877 0.071 Uiso 1 1 calc R
C27 C 0.9734(6) 0.33922(18) 0.1878(4) 0.0805(14) Uani 1 1 d .
H27 H 1.0143 0.3173 0.1407 0.097 Uiso 1 1 calc R
C28 C 0.9467(6) 0.32234(18) 0.2884(5) 0.0872(16) Uani 1 1 d .
H28 H 0.9699 0.2890 0.3092 0.105 Uiso 1 1 calc R
C29 C 0.8860(6) 0.35422(17) 0.3586(4) 0.0738(13) Uani 1 1 d .
H29 H 0.8676 0.3428 0.4269 0.089 Uiso 1 1 calc R
C30 C 0.8524(5) 0.40410(14) 0.3259(3) 0.0541(9) Uani 1 1 d .
H30 H 0.8108 0.4260 0.3729 0.065 Uiso 1 1 calc R
N1 N 1.2329(3) 0.48747(11) 0.2941(2) 0.0408(6) Uani 1 1 d .
N2 N 1.0135(3) 0.60098(10) 0.2484(2) 0.0440(7) Uani 1 1 d .
O1 O 1.0134(4) 0.66511(11) 0.1056(2) 0.0784(9) Uani 1 1 d .
O2 O 1.1765(3) 0.67627(11) 0.2968(3) 0.0839(10) Uani 1 1 d .
O3 O 1.2513(3) 0.49699(10) 0.48144(18) 0.0574(7) Uani 1 1 d .
O4 O 1.1519(3) 0.49254(10) 0.10471(18) 0.0546(7) Uani 1 1 d .

loop_
_atom_site_aniso_label
_atom_site_aniso_U_11
_atom_site_aniso_U_22
_atom_site_aniso_U_33
_atom_site_aniso_U_23
_atom_site_aniso_U_13
_atom_site_aniso_U_12
S1 0.0526(6) 0.0493(6) 0.0774(7) 0.0045(5) 0.0220(5) -0.0040(4)
C1 0.057(2) 0.0430(19) 0.052(2) 0.0085(16) 0.0084(17) 0.0023(16)
C2 0.072(3) 0.057(2) 0.053(2) -0.0002(17) -0.0020(19) 0.008(2)
C3 0.065(3) 0.056(2) 0.086(3) -0.003(2) -0.006(2) 0.015(2)
C4 0.070(3) 0.052(2) 0.086(3) -0.009(2) 0.017(2) 0.002(2)
C5 0.084(4) 0.101(4) 0.143(5) -0.031(4) 0.039(4) 0.015(3)
C6 0.089(3) 0.074(3) 0.064(3) -0.013(2) 0.012(2) 0.012(2)
C7 0.066(3) 0.058(2) 0.064(3) -0.0070(19) 0.000(2) 0.007(2)
C8 0.049(2) 0.054(2) 0.0436(18) -0.0064(15) 0.0063(15) 0.0034(16)
C9 0.0367(17) 0.0481(19) 0.0306(15) 0.0012(13) 0.0077(12) 0.0017(13)
C10 0.0304(15) 0.0469(18) 0.0291(14) -0.0007(12) 0.0074(11) 0.0035(13)
C11 0.0389(17) 0.0487(19) 0.0344(16) 0.0013(13) 0.0116(13) 0.0034(14)
C12 0.0374(17) 0.0432(18) 0.0387(16) 0.0027(13) 0.0071(13) 0.0074(13)
C13 0.050(2) 0.061(2) 0.0403(18) -0.0018(16) 0.0056(15) 0.0106(17)
C14 0.049(2) 0.077(3) 0.058(2) -0.001(2) -0.0054(18) 0.0112(19)
C15 0.040(2) 0.076(3) 0.076(3) 0.002(2) 0.0030(19) 0.0100(19)
C16 0.044(2) 0.076(3) 0.067(3) 0.006(2) 0.0221(18) 0.0100(18)
C17 0.047(2) 0.063(2) 0.049(2) 0.0089(16) 0.0139(16) 0.0119(17)
C18 0.0372(17) 0.0504(19) 0.0294(15) -0.0007(13) 0.0074(12) 0.0032(13)
C19 0.0410(18) 0.0502(19) 0.0319(16) 0.0011(13) 0.0076(13) 0.0021(14)
C20 0.0341(18) 0.077(3) 0.0488(19) 0.0054(18) 0.0106(15) 0.0130(17)
C21 0.057(2) 0.078(3) 0.073(3) 0.015(2) 0.017(2) 0.029(2)
C22 0.104(4) 0.108(4) 0.103(4) 0.044(3) 0.038(3) 0.043(3)
C23 0.095(5) 0.255(10) 0.095(5) 0.060(5) 0.011(4) 0.006(5)
C24 0.0363(17) 0.053(2) 0.0403(17) 0.0003(15) 0.0037(13) 0.0026(14)
C25 0.0361(17) 0.0439(18) 0.0423(17) -0.0051(14) 0.0002(13) 0.0030(14)
C26 0.054(2) 0.063(3) 0.058(2) -0.0182(19) 0.0100(18) 0.0031(19)
C27 0.077(3) 0.066(3) 0.094(4) -0.030(3) 0.007(3) 0.015(2)
C28 0.092(4) 0.051(3) 0.104(4) -0.009(3) -0.017(3) 0.015(2)
C29 0.096(4) 0.058(3) 0.061(3) 0.002(2) 0.002(2) 0.005(2)
C30 0.064(2) 0.048(2) 0.048(2) -0.0022(16) 0.0063(17) 0.0034(17)
N1 0.0319(14) 0.0558(17) 0.0349(14) 0.0032(11) 0.0072(11) 0.0080(12)
N2 0.0453(16) 0.0419(16) 0.0446(15) 0.0022(12) 0.0087(12) -0.0004(12)
O1 0.102(2) 0.0709(19) 0.0748(19) 0.0227(15) 0.0495(18) 0.0069(16)
O2 0.0481(17) 0.0665(19) 0.133(3) -0.0134(18) 0.0088(17) -0.0129(14)
O3 0.0518(15) 0.0884(19) 0.0300(12) 0.0015(11) 0.0028(10) 0.0130(13)
O4 0.0507(15) 0.0814(18) 0.0332(12) -0.0006(11) 0.0120(10) 0.0133(12)

loop_
_atom_type_symbol
_atom_type_description
_atom_type_scat_dispersion_real
_atom_type_scat_dispersion_imag
_atom_type_scat_source
C C 0.0033 0.0016 'International Tables Vol C Tables 4.2.6.8 and 6.1.1.4'
H H 0.0000 0.0000 'International Tables Vol C Tables 4.2.6.8 and 6.1.1.4'
N N 0.0061 0.0033 'International Tables Vol C Tables 4.2.6.8 and 6.1.1.4'
O O 0.0106 0.0060 'International Tables Vol C Tables 4.2.6.8 and 6.1.1.4'
S S 0.1246 0.1234 'International Tables Vol C Tables 4.2.6.8 and 6.1.1.4'

loop_
_geom_angle_atom_site_label_1
_geom_angle_atom_site_label_2
_geom_angle_atom_site_label_3
_geom_angle
O2 S1 O1 121.4(2)
O2 S1 N2 105.57(17)
O1 S1 N2 105.95(16)
O2 S1 C1 106.7(2)
O1 S1 C1 108.02(18)
N2 S1 C1 108.69(16)
C7 C1 C2 119.6(4)
C7 C1 S1 119.9(3)
C2 C1 S1 120.6(3)
C3 C2 C1 119.7(4)
C2 C3 C4 121.4(4)
C6 C4 C3 117.6(4)
C6 C4 C5 121.9(5)
C3 C4 C5 120.5(5)
C7 C6 C4 121.7(4)
C1 C7 C6 120.1(4)
N2 C8 C9 103.5(2)
C19 C9 C10 105.8(2)
C19 C9 C8 109.8(3)
C10 C9 C8 105.7(2)
C18 C10 C24 108.2(3)
C18 C10 C11 110.6(2)
C24 C10 C11 111.5(3)
C18 C10 C9 102.1(2)
C24 C10 C9 117.1(3)
C11 C10 C9 106.8(2)
N2 C11 C12 115.2(3)
N2 C11 C10 100.1(2)
C12 C11 C10 116.1(3)
C13 C12 C17 118.3(3)
C13 C12 C11 118.8(3)
C17 C12 C11 122.8(3)
C12 C13 C14 120.9(3)
C15 C14 C13 120.7(4)
C14 C15 C16 119.3(4)
C15 C16 C17 120.5(4)
C12 C17 C16 120.3(3)
O4 C18 N1 125.0(3)
O4 C18 C10 126.3(3)
N1 C18 C10 108.7(3)
O3 C19 N1 124.8(3)
O3 C19 C9 127.0(3)
N1 C19 C9 108.1(3)
N1 C20 C21 112.1(3)
C22 C21 C20 118.2(4)
C23 C22 C21 117.3(6)
C25 C24 C10 116.2(3)
C30 C25 C26 118.3(3)
C30 C25 C24 120.9(3)
C26 C25 C24 120.7(3)
C27 C26 C25 121.0(4)
C26 C27 C28 120.3(4)
C29 C28 C27 120.5(4)
C28 C29 C30 118.9(4)
C25 C30 C29 121.1(4)
C19 N1 C18 113.3(3)
C19 N1 C20 124.4(3)
C18 N1 C20 122.3(3)
C8 N2 C11 110.9(3)
C8 N2 S1 119.8(2)
C11 N2 S1 123.0(2)

loop_
_geom_bond_atom_site_label_1
_geom_bond_atom_site_label_2
_geom_bond_distance
S1 O2 1.418(3)
S1 O1 1.431(3)
S1 N2 1.619(3)
S1 C1 1.751(4)
C1 C7 1.361(5)
C1 C2 1.375(5)
C2 C3 1.374(6)
C3 C4 1.375(6)
C4 C6 1.372(6)
C4 C5 1.506(6)
C6 C7 1.368(6)
C8 N2 1.463(4)
C8 C9 1.544(5)
C9 C19 1.503(4)
C9 C10 1.543(4)
C10 C18 1.529(4)
C10 C24 1.533(5)
C10 C11 1.535(5)
C11 N2 1.486(4)
C11 C12 1.506(5)
C12 C13 1.378(4)
C12 C17 1.381(5)
C13 C14 1.381(5)
C14 C15 1.354(6)
C15 C16 1.378(6)
C16 C17 1.387(5)
C18 O4 1.193(4)
C18 N1 1.386(4)
C19 O3 1.205(4)
C19 N1 1.369(4)
C20 N1 1.468(4)
C20 C21 1.512(6)
C21 C22 1.479(6)
C22 C23 1.384(7)
C24 C25 1.504(5)
C25 C30 1.379(5)
C25 C26 1.380(5)
C26 C27 1.367(6)
C27 C28 1.368(7)
C28 C29 1.370(7)
C29 C30 1.393(6)
